data_4304870
loop_
_publ_author_name
'Zhaorui Pan'
'You Song'
'Yan Jiao'
'Zhijie Fang'
'Yizhi Li'
'Hegen Zheng'

_publ_section_title
;
Syntheses, Structures, Photoluminescence, and Magnetic Properties of
Phenanthrene-Based Carboxylic Acid Coordination Polymers
;
_journal_name_full 'Inorganic Chemistry'
_journal_page_first 5162
_journal_page_last 5168
_journal_paper_doi 10.1021/ic702473y
_journal_volume 47
_journal_year 2008
_chemical_formula_moiety 'C76 H76 Mn2 O28'
_chemical_formula_sum 'C76 H76 Mn2 O28'
_chemical_formula_weight 1547.25
_chemical_name_systematic
; 
 ? 
;
_space_group_IT_number 2
_symmetry_cell_setting triclinic
_symmetry_space_group_name_Hall '-P 1'
_symmetry_space_group_name_H-M 'P -1'
_atom_sites_solution_hydrogens geom
_atom_sites_solution_primary direct
_atom_sites_solution_secondary difmap
_audit_creation_method SHELXL-97
_cell_angle_alpha 104.740(3)
_cell_angle_beta 91.435(4)
_cell_angle_gamma 105.584(3)
_cell_formula_units_Z 1
_cell_length_a 7.4383(12)
_cell_length_b 13.330(2)
_cell_length_c 19.116(3)
_cell_measurement_reflns_used 913
_cell_measurement_temperature 293(2)
_cell_measurement_theta_max 21.89
_cell_measurement_theta_min 2.86
_cell_volume 1756.7(5)
_computing_structure_refinement 'SHELXL-97 (Sheldrick, 1997)'
_computing_structure_solution 'SHELXS-97 (Sheldrick, 1990)'
_diffrn_ambient_temperature 293(2)
_diffrn_measured_fraction_theta_full 0.983
_diffrn_measured_fraction_theta_max 0.983
_diffrn_radiation_monochromator graphite
_diffrn_radiation_source 'fine-focus sealed tube'
_diffrn_radiation_type MoK\a
_diffrn_radiation_wavelength 0.71073
_diffrn_reflns_av_R_equivalents 0.0626
_diffrn_reflns_av_sigmaI/netI 0.0963
_diffrn_reflns_limit_h_max 8
_diffrn_reflns_limit_h_min -8
_diffrn_reflns_limit_k_max 15
_diffrn_reflns_limit_k_min -15
_diffrn_reflns_limit_l_max 19
_diffrn_reflns_limit_l_min -22
_diffrn_reflns_number 8817
_diffrn_reflns_theta_full 25.00
_diffrn_reflns_theta_max 25.00
_diffrn_reflns_theta_min 1.72
_exptl_absorpt_coefficient_mu 0.448
_exptl_absorpt_correction_T_max 0.94
_exptl_absorpt_correction_T_min 0.89
_exptl_absorpt_correction_type multi-scan
_exptl_crystal_colour colorless
_exptl_crystal_density_diffrn 1.463
_exptl_crystal_density_method 'not measured'
_exptl_crystal_F_000 806
_exptl_crystal_size_max 0.25
_exptl_crystal_size_mid 0.20
_exptl_crystal_size_min 0.15
_refine_diff_density_max 0.500
_refine_diff_density_min -0.340
_refine_diff_density_rms 0.057
_refine_ls_extinction_method none
_refine_ls_goodness_of_fit_ref 1.000
_refine_ls_hydrogen_treatment constr
_refine_ls_matrix_type full
_refine_ls_number_parameters 478
_refine_ls_number_reflns 6071
_refine_ls_number_restraints 0
_refine_ls_restrained_S_all 1.000
_refine_ls_R_factor_all 0.0851
_refine_ls_R_factor_gt 0.0544
_refine_ls_shift/su_max 0.000
_refine_ls_shift/su_mean 0.000
_refine_ls_structure_factor_coef Fsqd
_refine_ls_weighting_details 'calc w=1/[\s^2^(Fo^2^)+(0.0052P)^2^+0.0000P] where P=(Fo^2^+2Fc^2^)/3'
_refine_ls_weighting_scheme calc
_refine_ls_wR_factor_gt 0.0846
_refine_ls_wR_factor_ref 0.0912
_reflns_number_gt 4191
_reflns_number_total 6071
_reflns_threshold_expression >2sigma(I)
_cod_data_source_file ic702473y-file004.cif
_cod_data_source_block 60628am
_cod_depositor_comments
;
The following automatic conversions were performed:
'_symmetry_cell_setting' value 'Triclinic' changed to 'triclinic'
according to '/home/saulius/struct/CIF-dictionaries/cif_core.dic'
dictionary named 'cif_core.dic' version 2.4.1 from 2010-06-29.

Automatic conversion script
Id: cif_fix_enum 1527 2010-12-29 10:47:43Z saulius 
;
_cod_original_sg_symbol_H-M 'P -1 '
_cod_database_code 4304870

loop_
_symmetry_equiv_pos_as_xyz
'x, y, z'
'-x, -y, -z'

loop_
_atom_site_label
_atom_site_type_symbol
_atom_site_fract_x
_atom_site_fract_y
_atom_site_fract_z
_atom_site_U_iso_or_equiv
_atom_site_adp_type
_atom_site_occupancy
_atom_site_symmetry_multiplicity
_atom_site_calc_flag
_atom_site_refinement_flags
_atom_site_disorder_assembly
_atom_site_disorder_group
C1 C 0.0160(5) 0.5275(3) 0.33907(19) 0.0348(9) Uani 1 1 d . . .
C2 C -0.0278(5) 0.5742(3) 0.27874(18) 0.0314(8) Uani 1 1 d . . .
C3 C -0.0755(5) 0.5084(3) 0.20565(18) 0.0322(8) Uani 1 1 d . . .
C4 C -0.0867(5) 0.3969(3) 0.18656(18) 0.0353(9) Uani 1 1 d . . .
H4A H -0.0546 0.3668 0.2222 0.042 Uiso 1 1 calc R . .
C5 C -0.1432(5) 0.3322(3) 0.11762(19) 0.0406(9) Uani 1 1 d . . .
C6 C -0.1909(5) 0.3785(3) 0.06334(19) 0.0424(10) Uani 1 1 d . . .
C7 C -0.1767(5) 0.4861(3) 0.07996(18) 0.0403(10) Uani 1 1 d . . .
H7A H -0.2073 0.5151 0.0435 0.048 Uiso 1 1 calc R . .
C8 C -0.1169(5) 0.5548(3) 0.15075(17) 0.0326(8) Uani 1 1 d . . .
C9 C -0.1016(5) 0.6689(3) 0.16882(18) 0.0341(9) Uani 1 1 d . . .
C10 C -0.0499(5) 0.7315(3) 0.24112(18) 0.0345(9) Uani 1 1 d . . .
C11 C -0.0195(5) 0.6798(3) 0.29540(18) 0.0371(9) Uani 1 1 d . . .
H11A H 0.0068 0.7204 0.3438 0.044 Uiso 1 1 calc R . .
C12 C -0.0343(5) 0.8432(3) 0.25983(18) 0.0383(9) Uani 1 1 d . . .
H12A H 0.0018 0.8840 0.3078 0.046 Uiso 1 1 calc R . .
C13 C -0.0711(5) 0.8923(3) 0.20890(19) 0.0391(9) Uani 1 1 d . . .
C14 C -0.1262(5) 0.8290(3) 0.13576(19) 0.0420(10) Uani 1 1 d . . .
C15 C -0.1370(5) 0.7218(3) 0.11691(18) 0.0393(9) Uani 1 1 d . . .
H15A H -0.1685 0.6823 0.0685 0.047 Uiso 1 1 calc R . .
C16 C -0.2005(6) 0.8290(3) 0.01389(19) 0.0650(14) Uani 1 1 d . . .
H16A H -0.2208 0.8769 -0.0135 0.098 Uiso 1 1 calc R . .
H16B H -0.3117 0.7695 0.0077 0.098 Uiso 1 1 calc R . .
H16C H -0.0976 0.8020 -0.0031 0.098 Uiso 1 1 calc R . .
C17 C -0.3106(6) 0.3454(3) -0.05947(19) 0.0635(13) Uani 1 1 d . . .
H17A H -0.3473 0.2877 -0.1035 0.095 Uiso 1 1 calc R . .
H17B H -0.2107 0.4030 -0.0673 0.095 Uiso 1 1 calc R . .
H17C H -0.4159 0.3720 -0.0454 0.095 Uiso 1 1 calc R . .
C18 C -0.1092(5) 0.1737(3) 0.1463(2) 0.0537(11) Uani 1 1 d . . .
H18A H -0.1278 0.0984 0.1230 0.081 Uiso 1 1 calc R . .
H18B H -0.1860 0.1812 0.1858 0.081 Uiso 1 1 calc R . .
H18C H 0.0203 0.2070 0.1646 0.081 Uiso 1 1 calc R . .
C19 C 0.4310(5) 0.6698(2) 0.56158(18) 0.0318(8) Uani 1 1 d . . .
C20 C 0.4177(4) 0.7779(2) 0.60362(17) 0.0285(8) Uani 1 1 d . . .
C21 C 0.3639(4) 0.8399(2) 0.56552(17) 0.0312(8) Uani 1 1 d . . .
H21A H 0.3137 0.8084 0.5174 0.037 Uiso 1 1 calc R . .
C22 C 0.3820(5) 0.9511(2) 0.59688(18) 0.0307(8) Uani 1 1 d . . .
C23 C 0.4597(5) 0.9992(2) 0.66920(17) 0.0303(8) Uani 1 1 d . . .
C24 C 0.4987(5) 0.9317(2) 0.71287(18) 0.0320(8) Uani 1 1 d . . .
C25 C 0.4796(4) 0.8215(2) 0.68012(17) 0.0285(8) Uani 1 1 d . . .
C26 C 0.5164(5) 0.7573(2) 0.72458(18) 0.0335(9) Uani 1 1 d . . .
H26A H 0.5024 0.6842 0.7038 0.040 Uiso 1 1 calc R . .
C27 C 0.5716(5) 0.8004(3) 0.79672(19) 0.0355(9) Uani 1 1 d . . .
C28 C 0.5905(5) 0.9105(2) 0.82941(18) 0.0365(9) Uani 1 1 d . . .
C29 C 0.5551(5) 0.9733(2) 0.78779(18) 0.0359(9) Uani 1 1 d . . .
H29A H 0.5687 1.0461 0.8096 0.043 Uiso 1 1 calc R . .
C30 C 0.4916(5) 1.1117(2) 0.69784(18) 0.0357(9) Uani 1 1 d . . .
H30A H 0.5467 1.1450 0.7452 0.043 Uiso 1 1 calc R . .
C31 C 0.4426(5) 1.1724(2) 0.65686(18) 0.0346(9) Uani 1 1 d . . .
C32 C 0.3546(5) 1.1226(2) 0.58557(18) 0.0342(9) Uani 1 1 d . . .
C33 C 0.3294(5) 1.0153(2) 0.55579(18) 0.0333(9) Uani 1 1 d . . .
H33A H 0.2770 0.9835 0.5079 0.040 Uiso 1 1 calc R . .
C34 C 0.1832(5) 1.1455(3) 0.4863(2) 0.0565(12) Uani 1 1 d . . .
H34A H 0.1583 1.2020 0.4684 0.085 Uiso 1 1 calc R . .
H34B H 0.0675 1.0998 0.4953 0.085 Uiso 1 1 calc R . .
H34C H 0.2421 1.1034 0.4507 0.085 Uiso 1 1 calc R . .
C35 C 0.5410(5) 1.3358(2) 0.75336(18) 0.0506(11) Uani 1 1 d . . .
H35A H 0.5510 1.4113 0.7620 0.076 Uiso 1 1 calc R . .
H35B H 0.6629 1.3270 0.7620 0.076 Uiso 1 1 calc R . .
H35C H 0.4587 1.3062 0.7856 0.076 Uiso 1 1 calc R . .
C36 C 0.6586(6) 1.0553(3) 0.93776(19) 0.0619(13) Uani 1 1 d . . .
H36A H 0.6974 1.0701 0.9885 0.093 Uiso 1 1 calc R . .
H36B H 0.5393 1.0688 0.9322 0.093 Uiso 1 1 calc R . .
H36C H 0.7499 1.1014 0.9164 0.093 Uiso 1 1 calc R . .
C37 C 0.5934(5) 0.6321(2) 0.81341(19) 0.0481(11) Uani 1 1 d . . .
H37A H 0.6245 0.6023 0.8512 0.072 Uiso 1 1 calc R . .
H37B H 0.6778 0.6241 0.7766 0.072 Uiso 1 1 calc R . .
H37C H 0.4670 0.5945 0.7924 0.072 Uiso 1 1 calc R . .
C38 C 0.0054(5) 1.0668(3) 0.2919(2) 0.0533(11) Uani 1 1 d . . .
H38A H 0.0050 1.1394 0.2936 0.080 Uiso 1 1 calc R . .
H38B H 0.1310 1.0657 0.3035 0.080 Uiso 1 1 calc R . .
H38C H -0.0737 1.0417 0.3265 0.080 Uiso 1 1 calc R . .
Mn1 Mn 0.31295(8) 0.48322(4) 0.42491(3) 0.03019(15) Uani 1 1 d . . .
O1 O 0.0706(3) 0.38403(17) 0.46230(13) 0.0504(7) Uani 1 1 d . . .
H1A H 0.0718 0.4092 0.5079 0.076 Uiso 1 1 d R . .
H1B H -0.0182 0.4130 0.4634 0.076 Uiso 1 1 d R . .
O2 O 0.5674(3) 0.63961(16) 0.57944(13) 0.0449(7) Uani 1 1 d . . .
O3 O 0.5677(3) 0.56036(17) 0.38488(14) 0.0543(7) Uani 1 1 d . . .
H3B H 0.6016 0.6133 0.4228 0.065 Uiso 1 1 d R . .
H3A H 0.6525 0.5316 0.3928 0.081 Uiso 1 1 d R . .
O4 O 0.1582(3) 0.49437(18) 0.33673(12) 0.0445(7) Uani 1 1 d . . .
O5 O -0.0877(4) 0.5261(2) 0.38822(15) 0.0675(9) Uani 1 1 d . . .
O6 O -0.1599(4) 0.22533(18) 0.09486(13) 0.0534(8) Uani 1 1 d . . .
O7 O -0.2488(4) 0.30660(18) -0.00373(13) 0.0606(8) Uani 1 1 d . . .
O8 O -0.1581(4) 0.88612(19) 0.08880(13) 0.0605(8) Uani 1 1 d . . .
O9 O 0.3042(4) 1.19182(17) 0.55187(13) 0.0481(7) Uani 1 1 d . . .
O10 O 0.4675(4) 1.28062(16) 0.68007(13) 0.0497(7) Uani 1 1 d . . .
O11 O 0.6426(4) 0.94472(17) 0.90225(12) 0.0521(8) Uani 1 1 d . . .
O12 O 0.6095(3) 0.74394(17) 0.84316(12) 0.0459(7) Uani 1 1 d . . .
O13 O 0.3111(3) 0.61709(17) 0.50817(12) 0.0433(7) Uani 1 1 d . . .
O14 O -0.0630(4) 0.99822(18) 0.22094(13) 0.0506(7) Uani 1 1 d . . .

loop_
_atom_site_aniso_label
_atom_site_aniso_U_11
_atom_site_aniso_U_22
_atom_site_aniso_U_33
_atom_site_aniso_U_23
_atom_site_aniso_U_13
_atom_site_aniso_U_12
C1 0.036(2) 0.039(2) 0.033(2) 0.0148(18) -0.0029(18) 0.0122(19)
C2 0.030(2) 0.0350(19) 0.034(2) 0.0155(17) 0.0030(16) 0.0123(17)
C3 0.030(2) 0.0348(19) 0.031(2) 0.0105(16) -0.0014(16) 0.0074(17)
C4 0.040(2) 0.038(2) 0.034(2) 0.0187(17) -0.0022(17) 0.0131(18)
C5 0.048(2) 0.033(2) 0.040(2) 0.0080(18) -0.0023(19) 0.0133(19)
C6 0.054(3) 0.042(2) 0.032(2) 0.0097(18) 0.0001(19) 0.016(2)
C7 0.055(3) 0.042(2) 0.031(2) 0.0171(18) -0.0018(19) 0.019(2)
C8 0.035(2) 0.0358(19) 0.030(2) 0.0110(16) 0.0010(16) 0.0130(17)
C9 0.037(2) 0.039(2) 0.032(2) 0.0164(17) 0.0012(17) 0.0139(18)
C10 0.040(2) 0.034(2) 0.033(2) 0.0121(17) -0.0016(17) 0.0131(18)
C11 0.043(2) 0.041(2) 0.029(2) 0.0095(17) -0.0027(17) 0.0150(19)
C12 0.045(2) 0.038(2) 0.033(2) 0.0096(17) 0.0020(18) 0.0146(19)
C13 0.046(2) 0.035(2) 0.043(2) 0.0160(18) 0.0076(19) 0.0190(19)
C14 0.057(3) 0.044(2) 0.034(2) 0.0212(19) 0.0034(19) 0.020(2)
C15 0.055(3) 0.036(2) 0.030(2) 0.0118(17) 0.0012(19) 0.0167(19)
C16 0.110(4) 0.057(3) 0.041(3) 0.024(2) -0.003(3) 0.037(3)
C17 0.085(3) 0.064(3) 0.033(2) 0.010(2) -0.012(2) 0.014(3)
C18 0.065(3) 0.037(2) 0.063(3) 0.017(2) 0.000(2) 0.019(2)
C19 0.038(2) 0.0229(18) 0.038(2) 0.0107(17) 0.0104(18) 0.0102(17)
C20 0.029(2) 0.0225(17) 0.034(2) 0.0066(15) -0.0020(16) 0.0088(16)
C21 0.037(2) 0.0250(17) 0.031(2) 0.0026(15) -0.0018(16) 0.0114(16)
C22 0.031(2) 0.0256(17) 0.037(2) 0.0085(16) 0.0044(17) 0.0110(16)
C23 0.038(2) 0.0208(17) 0.034(2) 0.0055(15) 0.0025(17) 0.0123(16)
C24 0.034(2) 0.0246(17) 0.038(2) 0.0084(16) -0.0013(17) 0.0106(16)
C25 0.031(2) 0.0194(16) 0.036(2) 0.0055(15) 0.0003(16) 0.0099(15)
C26 0.041(2) 0.0194(17) 0.041(2) 0.0081(16) -0.0006(18) 0.0106(16)
C27 0.043(2) 0.0301(19) 0.037(2) 0.0134(17) -0.0007(18) 0.0128(18)
C28 0.043(2) 0.0273(19) 0.035(2) 0.0039(17) -0.0076(18) 0.0082(18)
C29 0.047(2) 0.0197(17) 0.038(2) 0.0023(16) -0.0068(18) 0.0102(17)
C30 0.046(2) 0.0257(18) 0.034(2) 0.0064(16) 0.0006(18) 0.0108(18)
C31 0.045(2) 0.0208(17) 0.041(2) 0.0115(16) 0.0050(18) 0.0102(17)
C32 0.042(2) 0.0281(19) 0.042(2) 0.0194(17) 0.0086(18) 0.0144(18)
C33 0.042(2) 0.0293(19) 0.030(2) 0.0098(16) -0.0008(17) 0.0119(18)
C34 0.055(3) 0.050(2) 0.070(3) 0.036(2) -0.016(2) 0.008(2)
C35 0.077(3) 0.0231(19) 0.051(3) 0.0043(18) 0.005(2) 0.018(2)
C36 0.103(4) 0.037(2) 0.037(2) -0.0022(19) -0.010(2) 0.019(2)
C37 0.066(3) 0.029(2) 0.056(3) 0.0181(19) -0.001(2) 0.017(2)
C38 0.063(3) 0.040(2) 0.055(3) 0.010(2) 0.001(2) 0.015(2)
Mn1 0.0400(3) 0.0246(3) 0.0283(3) 0.0061(2) -0.0030(2) 0.0144(2)
O1 0.0493(17) 0.0384(14) 0.0669(18) 0.0141(13) 0.0125(14) 0.0179(13)
O2 0.0595(18) 0.0303(13) 0.0553(17) 0.0141(12) 0.0059(14) 0.0278(13)
O3 0.0511(17) 0.0444(15) 0.082(2) 0.0323(14) 0.0111(15) 0.0226(14)
O4 0.0484(17) 0.0632(17) 0.0341(15) 0.0176(13) -0.0021(12) 0.0321(15)
O5 0.058(2) 0.123(3) 0.0608(19) 0.0640(19) 0.0261(16) 0.052(2)
O6 0.085(2) 0.0329(14) 0.0443(16) 0.0075(12) -0.0067(15) 0.0229(15)
O7 0.103(2) 0.0435(15) 0.0318(16) 0.0033(13) -0.0155(16) 0.0236(16)
O8 0.104(2) 0.0497(16) 0.0420(17) 0.0218(14) -0.0012(16) 0.0374(17)
O9 0.0683(19) 0.0326(13) 0.0516(17) 0.0205(12) -0.0047(15) 0.0205(14)
O10 0.082(2) 0.0232(13) 0.0451(16) 0.0072(12) -0.0027(15) 0.0194(14)
O11 0.088(2) 0.0330(14) 0.0324(15) 0.0055(12) -0.0128(14) 0.0178(14)
O12 0.0689(19) 0.0320(13) 0.0416(15) 0.0130(12) -0.0061(14) 0.0204(13)
O13 0.0472(17) 0.0304(13) 0.0424(16) -0.0064(12) -0.0016(13) 0.0104(13)
O14 0.077(2) 0.0350(14) 0.0451(16) 0.0130(12) 0.0007(15) 0.0234(14)

loop_
_atom_type_symbol
_atom_type_description
_atom_type_scat_dispersion_real
_atom_type_scat_dispersion_imag
_atom_type_scat_source
C C 0.0033 0.0016 'International Tables Vol C Tables 4.2.6.8 and 6.1.1.4'
H H 0.0000 0.0000 'International Tables Vol C Tables 4.2.6.8 and 6.1.1.4'
O O 0.0106 0.0060 'International Tables Vol C Tables 4.2.6.8 and 6.1.1.4'
Mn Mn 0.3368 0.7283 'International Tables Vol C Tables 4.2.6.8 and 6.1.1.4'

loop_
_geom_angle_atom_site_label_1
_geom_angle_atom_site_label_2
_geom_angle_atom_site_label_3
_geom_angle
_geom_angle_site_symmetry_1
_geom_angle_site_symmetry_3
_geom_angle_publ_flag
O5 C1 O4 123.9(3) . . ?
O5 C1 C2 118.5(3) . . ?
O4 C1 C2 117.7(3) . . ?
C11 C2 C3 120.6(3) . . ?
C11 C2 C1 118.5(3) . . ?
C3 C2 C1 120.9(3) . . ?
C8 C3 C4 118.8(3) . . ?
C8 C3 C2 119.3(3) . . ?
C4 C3 C2 121.9(3) . . ?
C5 C4 C3 122.1(3) . . ?
C5 C4 H4A 118.9 . . ?
C3 C4 H4A 118.9 . . ?
O6 C5 C4 126.1(3) . . ?
O6 C5 C6 115.2(3) . . ?
C4 C5 C6 118.8(3) . . ?
C7 C6 O7 125.5(3) . . ?
C7 C6 C5 120.2(3) . . ?
O7 C6 C5 114.3(3) . . ?
C6 C7 C8 122.0(3) . . ?
C6 C7 H7A 119.0 . . ?
C8 C7 H7A 119.0 . . ?
C7 C8 C3 118.0(3) . . ?
C7 C8 C9 122.4(3) . . ?
C3 C8 C9 119.6(3) . . ?
C10 C9 C15 117.5(3) . . ?
C10 C9 C8 119.3(3) . . ?
C15 C9 C8 123.1(3) . . ?
C9 C10 C12 120.2(3) . . ?
C9 C10 C11 119.0(3) . . ?
C12 C10 C11 120.8(3) . . ?
C2 C11 C10 122.0(3) . . ?
C2 C11 H11A 119.0 . . ?
C10 C11 H11A 119.0 . . ?
C13 C12 C10 121.2(3) . . ?
C13 C12 H12A 119.4 . . ?
C10 C12 H12A 119.4 . . ?
O14 C13 C12 126.2(3) . . ?
O14 C13 C14 115.0(3) . . ?
C12 C13 C14 118.9(3) . . ?
C15 C14 O8 125.4(3) . . ?
C15 C14 C13 120.3(3) . . ?
O8 C14 C13 114.2(3) . . ?
C14 C15 C9 121.9(3) . . ?
C14 C15 H15A 119.1 . . ?
C9 C15 H15A 119.1 . . ?
O8 C16 H16A 109.5 . . ?
O8 C16 H16B 109.5 . . ?
H16A C16 H16B 109.5 . . ?
O8 C16 H16C 109.5 . . ?
H16A C16 H16C 109.5 . . ?
H16B C16 H16C 109.5 . . ?
O7 C17 H17A 109.5 . . ?
O7 C17 H17B 109.5 . . ?
H17A C17 H17B 109.5 . . ?
O7 C17 H17C 109.5 . . ?
H17A C17 H17C 109.5 . . ?
H17B C17 H17C 109.5 . . ?
O6 C18 H18A 109.5 . . ?
O6 C18 H18B 109.5 . . ?
H18A C18 H18B 109.5 . . ?
O6 C18 H18C 109.5 . . ?
H18A C18 H18C 109.5 . . ?
H18B C18 H18C 109.5 . . ?
O2 C19 O13 124.0(3) . . ?
O2 C19 C20 117.7(3) . . ?
O13 C19 C20 118.1(3) . . ?
C21 C20 C25 120.3(3) . . ?
C21 C20 C19 117.2(3) . . ?
C25 C20 C19 122.1(3) . . ?
C20 C21 C22 122.0(3) . . ?
C20 C21 H21A 119.0 . . ?
C22 C21 H21A 119.0 . . ?
C23 C22 C33 119.5(3) . . ?
C23 C22 C21 119.2(3) . . ?
C33 C22 C21 121.3(3) . . ?
C22 C23 C30 118.6(3) . . ?
C22 C23 C24 119.3(3) . . ?
C30 C23 C24 122.1(3) . . ?
C29 C24 C25 118.6(3) . . ?
C29 C24 C23 121.6(3) . . ?
C25 C24 C23 119.8(3) . . ?
C24 C25 C26 118.4(3) . . ?
C24 C25 C20 118.8(3) . . ?
C26 C25 C20 122.8(3) . . ?
C27 C26 C25 121.4(3) . . ?
C27 C26 H26A 119.3 . . ?
C25 C26 H26A 119.3 . . ?
C26 C27 O12 124.9(3) . . ?
C26 C27 C28 120.2(3) . . ?
O12 C27 C28 114.9(3) . . ?
C29 C28 O11 125.3(3) . . ?
C29 C28 C27 119.3(3) . . ?
O11 C28 C27 115.3(3) . . ?
C28 C29 C24 122.1(3) . . ?
C28 C29 H29A 119.0 . . ?
C24 C29 H29A 119.0 . . ?
C31 C30 C23 120.9(3) . . ?
C31 C30 H30A 119.6 . . ?
C23 C30 H30A 119.6 . . ?
O10 C31 C30 124.8(3) . . ?
O10 C31 C32 115.0(3) . . ?
C30 C31 C32 120.2(3) . . ?
C33 C32 O9 125.8(3) . . ?
C33 C32 C31 120.0(3) . . ?
O9 C32 C31 114.2(3) . . ?
C32 C33 C22 120.7(3) . . ?
C32 C33 H33A 119.7 . . ?
C22 C33 H33A 119.7 . . ?
O9 C34 H34A 109.5 . . ?
O9 C34 H34B 109.5 . . ?
H34A C34 H34B 109.5 . . ?
O9 C34 H34C 109.5 . . ?
H34A C34 H34C 109.5 . . ?
H34B C34 H34C 109.5 . . ?
O10 C35 H35A 109.5 . . ?
O10 C35 H35B 109.5 . . ?
H35A C35 H35B 109.5 . . ?
O10 C35 H35C 109.5 . . ?
H35A C35 H35C 109.5 . . ?
H35B C35 H35C 109.5 . . ?
O11 C36 H36A 109.5 . . ?
O11 C36 H36B 109.5 . . ?
H36A C36 H36B 109.5 . . ?
O11 C36 H36C 109.5 . . ?
H36A C36 H36C 109.5 . . ?
H36B C36 H36C 109.5 . . ?
O12 C37 H37A 109.5 . . ?
O12 C37 H37B 109.5 . . ?
H37A C37 H37B 109.5 . . ?
O12 C37 H37C 109.5 . . ?
H37A C37 H37C 109.5 . . ?
H37B C37 H37C 109.5 . . ?
O14 C38 H38A 109.5 . . ?
O14 C38 H38B 109.5 . . ?
H38A C38 H38B 109.5 . . ?
O14 C38 H38C 109.5 . . ?
H38A C38 H38C 109.5 . . ?
H38B C38 H38C 109.5 . . ?
O2 Mn1 O13 131.92(9) 2_666 . ?
O2 Mn1 O4 123.27(10) 2_666 . ?
O13 Mn1 O4 104.81(9) . . ?
O2 Mn1 O3 85.10(9) 2_666 . ?
O13 Mn1 O3 95.88(10) . . ?
O4 Mn1 O3 89.59(9) . . ?
O2 Mn1 O1 86.49(9) 2_666 . ?
O13 Mn1 O1 90.70(9) . . ?
O4 Mn1 O1 93.95(9) . . ?
O3 Mn1 O1 171.49(8) . . ?
Mn1 O1 H1A 108.9 . . ?
Mn1 O1 H1B 108.8 . . ?
H1A O1 H1B 79.8 . . ?
C19 O2 Mn1 148.9(2) . 2_666 ?
Mn1 O3 H3B 94.3 . . ?
Mn1 O3 H3A 109.0 . . ?
H3B O3 H3A 95.1 . . ?
C1 O4 Mn1 126.2(2) . . ?
C5 O6 C18 118.3(3) . . ?
C6 O7 C17 117.5(3) . . ?
C14 O8 C16 117.0(3) . . ?
C32 O9 C34 117.6(3) . . ?
C31 O10 C35 118.7(2) . . ?
C28 O11 C36 117.0(2) . . ?
C27 O12 C37 117.7(3) . . ?
C19 O13 Mn1 129.5(2) . . ?
C13 O14 C38 117.2(3) . . ?

loop_
_geom_bond_atom_site_label_1
_geom_bond_atom_site_label_2
_geom_bond_distance
_geom_bond_site_symmetry_2
_geom_bond_publ_flag
C1 O5 1.231(4) . ?
C1 O4 1.248(4) . ?
C1 C2 1.509(4) . ?
C2 C11 1.346(4) . ?
C2 C3 1.425(4) . ?
C3 C8 1.413(4) . ?
C3 C4 1.416(4) . ?
C4 C5 1.362(4) . ?
C4 H4A 0.9300 . ?
C5 O6 1.350(4) . ?
C5 C6 1.417(4) . ?
C6 C7 1.361(4) . ?
C6 O7 1.369(4) . ?
C7 C8 1.410(4) . ?
C7 H7A 0.9300 . ?
C8 C9 1.444(4) . ?
C9 C10 1.403(4) . ?
C9 C15 1.413(4) . ?
C10 C12 1.411(4) . ?
C10 C11 1.428(4) . ?
C11 H11A 0.9300 . ?
C12 C13 1.363(4) . ?
C12 H12A 0.9300 . ?
C13 O14 1.356(4) . ?
C13 C14 1.421(4) . ?
C14 C15 1.360(4) . ?
C14 O8 1.370(3) . ?
C15 H15A 0.9300 . ?
C16 O8 1.423(4) . ?
C16 H16A 0.9600 . ?
C16 H16B 0.9600 . ?
C16 H16C 0.9600 . ?
C17 O7 1.413(4) . ?
C17 H17A 0.9600 . ?
C17 H17B 0.9600 . ?
C17 H17C 0.9600 . ?
C18 O6 1.431(3) . ?
C18 H18A 0.9600 . ?
C18 H18B 0.9600 . ?
C18 H18C 0.9600 . ?
C19 O2 1.257(4) . ?
C19 O13 1.259(4) . ?
C19 C20 1.491(4) . ?
C20 C21 1.357(4) . ?
C20 C25 1.442(4) . ?
C21 C22 1.419(4) . ?
C21 H21A 0.9300 . ?
C22 C23 1.402(4) . ?
C22 C33 1.417(4) . ?
C23 C30 1.411(4) . ?
C23 C24 1.449(4) . ?
C24 C29 1.406(4) . ?
C24 C25 1.409(4) . ?
C25 C26 1.419(4) . ?
C26 C27 1.357(4) . ?
C26 H26A 0.9300 . ?
C27 O12 1.369(3) . ?
C27 C28 1.409(4) . ?
C28 C29 1.360(4) . ?
C28 O11 1.361(4) . ?
C29 H29A 0.9300 . ?
C30 C31 1.367(4) . ?
C30 H30A 0.9300 . ?
C31 O10 1.356(3) . ?
C31 C32 1.410(4) . ?
C32 C33 1.357(4) . ?
C32 O9 1.372(3) . ?
C33 H33A 0.9300 . ?
C34 O9 1.419(4) . ?
C34 H34A 0.9600 . ?
C34 H34B 0.9600 . ?
C34 H34C 0.9600 . ?
C35 O10 1.422(4) . ?
C35 H35A 0.9600 . ?
C35 H35B 0.9600 . ?
C35 H35C 0.9600 . ?
C36 O11 1.428(4) . ?
C36 H36A 0.9600 . ?
C36 H36B 0.9600 . ?
C36 H36C 0.9600 . ?
C37 O12 1.425(3) . ?
C37 H37A 0.9600 . ?
C37 H37B 0.9600 . ?
C37 H37C 0.9600 . ?
C38 O14 1.421(4) . ?
C38 H38A 0.9600 . ?
C38 H38B 0.9600 . ?
C38 H38C 0.9600 . ?
Mn1 O2 2.048(2) 2_666 ?
Mn1 O13 2.070(2) . ?
Mn1 O4 2.076(2) . ?
Mn1 O3 2.158(3) . ?
Mn1 O1 2.185(2) . ?
O1 H1A 0.8501 . ?
O1 H1B 0.8481 . ?
O2 Mn1 2.048(2) 2_666 ?
O3 H3B 0.8500 . ?
O3 H3A 0.8501 . ?

loop_
_geom_hbond_atom_site_label_D
_geom_hbond_atom_site_label_H
_geom_hbond_atom_site_label_A
_geom_hbond_distance_DH
_geom_hbond_distance_HA
_geom_hbond_distance_DA
_geom_hbond_angle_DHA
_geom_hbond_site_symmetry_A
O3 H3A O5 0.85 1.96 2.724(3) 149.6 1_655
O3 H3B O9 0.85 2.42 3.082(3) 135.7 2_676
O1 H1B O5 0.85 2.47 3.076(3) 129.3 .
O1 H1B O13 0.85 2.21 2.905(3) 138.6 2_566
O1 H1A O5 0.85 1.94 2.788(4) 176.5 2_566
